data_4089423
loop_
_publ_author_name
'Li, Lei'
'Wu, Chunji'
'Liu, Dongtao'
'Li, Shihui'
'Cui, Dongmei'

_publ_section_title
;
 Binuclear Rare-Earth-Metal Alkyl Complexes Ligated by Phenylene-Bridged
 \b-Diketiminate Ligands: Synthesis, Characterization, and Catalysis
 toward Isoprene Polymerization
;
_journal_issue 11
_journal_name_full Organometallics
_journal_page_first 3203
_journal_paper_doi 10.1021/om400105t
_journal_volume 32
_journal_year 2013
_chemical_formula_sum 'C60 H104 N4 O2 Si4 Y2'
_chemical_formula_weight 1203.65
_space_group_IT_number 2
_space_group_name_Hall '-P 1'
_space_group_name_H-M_alt 'P -1'
_symmetry_cell_setting triclinic
_symmetry_space_group_name_H-M 'P -1'
_atom_sites_solution_hydrogens geom
_atom_sites_solution_primary direct
_atom_sites_solution_secondary difmap
_audit_creation_method SHELXL-97
_cell_angle_alpha 70.3080(10)
_cell_angle_beta 83.665(2)
_cell_angle_gamma 75.0070(10)
_cell_formula_units_Z 4
_cell_length_a 16.2261(14)
_cell_length_b 20.0967(18)
_cell_length_c 23.451(2)
_cell_measurement_reflns_used 5985
_cell_measurement_temperature 193(2)
_cell_measurement_theta_max 22.17
_cell_measurement_theta_min 2.22
_cell_volume 6952.6(10)
_computing_cell_refinement 'Bruker SMART'
_computing_data_collection 'Bruker SMART'
_computing_data_reduction 'Bruker SAINT'
_computing_molecular_graphics 'Bruker SHELXTL'
_computing_publication_material 'Bruker SHELXTL'
_computing_structure_refinement 'SHELXL-97 (Sheldrick, 1997)'
_computing_structure_solution 'SHELXS-97 (Sheldrick, 1990)'
_diffrn_ambient_temperature 193(2)
_diffrn_measured_fraction_theta_full 0.976
_diffrn_measured_fraction_theta_max 0.976
_diffrn_measurement_device_type 'CCD area detector'
_diffrn_measurement_method 'phi and omega scans'
_diffrn_radiation_monochromator graphite
_diffrn_radiation_source 'fine-focus sealed tube'
_diffrn_radiation_type MoK\a
_diffrn_radiation_wavelength 0.71073
_diffrn_reflns_av_R_equivalents 0.0567
_diffrn_reflns_av_sigmaI/netI 0.1405
_diffrn_reflns_limit_h_max 20
_diffrn_reflns_limit_h_min -16
_diffrn_reflns_limit_k_max 24
_diffrn_reflns_limit_k_min -24
_diffrn_reflns_limit_l_max 28
_diffrn_reflns_limit_l_min -28
_diffrn_reflns_number 44746
_diffrn_reflns_theta_full 26.06
_diffrn_reflns_theta_max 26.06
_diffrn_reflns_theta_min 1.49
_exptl_absorpt_coefficient_mu 1.768
_exptl_absorpt_correction_T_max 0.9326
_exptl_absorpt_correction_T_min 0.7531
_exptl_absorpt_correction_type empirical
_exptl_crystal_colour yellow
_exptl_crystal_density_diffrn 1.150
_exptl_crystal_density_method 'not measured'
_exptl_crystal_description block
_exptl_crystal_F_000 2568
_exptl_crystal_size_max 0.17
_exptl_crystal_size_mid 0.16
_exptl_crystal_size_min 0.04
_refine_diff_density_max 0.772
_refine_diff_density_min -0.496
_refine_diff_density_rms 0.082
_refine_ls_extinction_method none
_refine_ls_goodness_of_fit_ref 0.929
_refine_ls_hydrogen_treatment constr
_refine_ls_matrix_type full
_refine_ls_number_parameters 1337
_refine_ls_number_reflns 26875
_refine_ls_number_restraints 0
_refine_ls_restrained_S_all 0.929
_refine_ls_R_factor_all 0.1535
_refine_ls_R_factor_gt 0.0589
_refine_ls_shift/su_max 0.001
_refine_ls_shift/su_mean 0.000
_refine_ls_structure_factor_coef Fsqd
_refine_ls_weighting_details 'calc w=1/[\s^2^(Fo^2^)+(0.0592P)^2^+0.0000P] where P=(Fo^2^+2Fc^2^)/3'
_refine_ls_weighting_scheme calc
_refine_ls_wR_factor_gt 0.1120
_refine_ls_wR_factor_ref 0.1433
_reflns_number_gt 13291
_reflns_number_total 26875
_reflns_threshold_expression >2sigma(I)
_cod_data_source_file om400105t_si_002.cif
_cod_data_source_block 2a
_cod_depositor_comments
;
The following automatic conversions were performed:

data item '_symmetry_cell_setting' value 'Triclinic' was changed to
'triclinic' in accordance with the
/home/saulius/struct/COD-crude-data/automatic-downloads/DataCite-retrospective/ACS/depositions/lib/dictionaries/cif_core.dic
dictionary named 'cif_core.dic' version 2.4.2 last updated on
2011-04-26.

Automatic conversion script
Id: cif_fix_values 6909 2019-04-08 15:41:33Z antanas 
;
_cod_original_cell_volume 6952.6(11)
_cod_original_sg_symbol_H-M P-1
_cod_database_code 4089423

loop_
_symmetry_equiv_pos_as_xyz
'x, y, z'
'-x, -y, -z'

loop_
_atom_site_label
_atom_site_type_symbol
_atom_site_fract_x
_atom_site_fract_y
_atom_site_fract_z
_atom_site_U_iso_or_equiv
_atom_site_adp_type
_atom_site_occupancy
_atom_site_symmetry_multiplicity
_atom_site_calc_flag
_atom_site_refinement_flags
Y2 Y 0.16218(3) 0.08021(2) 0.30621(2) 0.03578(13) Uani 1 1 d .
Y1 Y 0.25291(3) 0.43496(3) 0.35752(2) 0.03769(14) Uani 1 1 d .
Y3 Y 0.74465(3) 0.53285(2) 0.15065(2) 0.03647(14) Uani 1 1 d .
Y4 Y 0.79643(3) 0.90683(2) 0.19115(2) 0.03558(13) Uani 1 1 d .
N4 N 0.3043(3) 0.0144(2) 0.33051(18) 0.0409(10) Uani 1 1 d .
N3 N 0.2348(3) 0.17280(19) 0.28288(17) 0.0370(10) Uani 1 1 d .
N1 N 0.2071(3) 0.4421(2) 0.45430(17) 0.0412(11) Uani 1 1 d .
N2 N 0.1573(2) 0.35807(19) 0.38498(17) 0.0353(10) Uani 1 1 d .
N5 N 0.7972(3) 0.5242(2) 0.05562(17) 0.0378(10) Uani 1 1 d .
N6 N 0.8323(2) 0.61642(19) 0.12397(17) 0.0362(10) Uani 1 1 d .
N7 N 0.7295(3) 0.81047(19) 0.21534(16) 0.0343(10) Uani 1 1 d .
N8 N 0.6583(3) 0.9643(2) 0.15207(17) 0.0367(10) Uani 1 1 d .
O2 O 0.1169(2) -0.03157(16) 0.33656(15) 0.0478(9) Uani 1 1 d .
O1 O 0.3498(2) 0.51167(18) 0.34207(15) 0.0510(10) Uani 1 1 d .
O3 O 0.6650(2) 0.44217(19) 0.16815(16) 0.0564(10) Uani 1 1 d .
O4 O 0.8299(2) 1.02348(17) 0.16326(15) 0.0470(9) Uani 1 1 d .
Si4 Si 0.16603(10) 0.11595(8) 0.13641(6) 0.0486(4) Uani 1 1 d .
Si3 Si -0.05518(10) 0.14743(8) 0.36971(7) 0.0529(4) Uani 1 1 d .
Si2 Si 0.43750(10) 0.26308(8) 0.38786(7) 0.0514(4) Uani 1 1 d .
Si1 Si 0.20984(11) 0.53262(9) 0.19426(7) 0.0572(5) Uani 1 1 d .
Si5 Si 0.78112(10) 0.45490(8) 0.31740(6) 0.0436(4) Uani 1 1 d .
Si6 Si 0.55488(10) 0.69425(8) 0.10191(7) 0.0479(4) Uani 1 1 d .
Si7 Si 1.02357(10) 0.84328(8) 0.13457(7) 0.0536(4) Uani 1 1 d .
Si8 Si 0.76499(12) 0.89141(10) 0.35596(7) 0.0611(5) Uani 1 1 d .
C29 C 0.1050(3) 0.1120(3) 0.2082(2) 0.0422(13) Uani 1 1 d .
H29A H 0.0682 0.0781 0.2126 0.051 Uiso 1 1 calc R
H29B H 0.0660 0.1608 0.2011 0.051 Uiso 1 1 calc R
C32 C 0.2520(4) 0.0310(3) 0.1467(2) 0.080(2) Uani 1 1 d .
H32A H 0.2911 0.0264 0.1775 0.119 Uiso 1 1 calc R
H32B H 0.2836 0.0332 0.1082 0.119 Uiso 1 1 calc R
H32C H 0.2265 -0.0111 0.1596 0.119 Uiso 1 1 calc R
C31 C 0.0999(4) 0.1240(3) 0.0730(2) 0.0622(17) Uani 1 1 d .
H31A H 0.0776 0.0805 0.0830 0.093 Uiso 1 1 calc R
H31B H 0.1352 0.1288 0.0358 0.093 Uiso 1 1 calc R
H31C H 0.0523 0.1670 0.0669 0.093 Uiso 1 1 calc R
C30 C 0.2174(4) 0.1949(3) 0.1111(2) 0.077(2) Uani 1 1 d .
H30A H 0.1733 0.2401 0.1058 0.116 Uiso 1 1 calc R
H30B H 0.2483 0.1964 0.0725 0.116 Uiso 1 1 calc R
H30C H 0.2573 0.1894 0.1417 0.116 Uiso 1 1 calc R
C25 C 0.0610(3) 0.1187(3) 0.3781(2) 0.0482(14) Uani 1 1 d .
H25A H 0.0712 0.0783 0.4169 0.058 Uiso 1 1 calc R
H25B H 0.0782 0.1596 0.3841 0.058 Uiso 1 1 calc R
C28 C -0.1008(4) 0.0709(4) 0.3709(4) 0.135(4) Uani 1 1 d .
H28A H -0.0724 0.0504 0.3393 0.202 Uiso 1 1 calc R
H28B H -0.1621 0.0889 0.3633 0.202 Uiso 1 1 calc R
H28C H -0.0920 0.0332 0.4106 0.202 Uiso 1 1 calc R
C27 C -0.1148(4) 0.1856(4) 0.4288(3) 0.098(2) Uani 1 1 d .
H27A H -0.1063 0.1480 0.4687 0.147 Uiso 1 1 calc R
H27B H -0.1758 0.2017 0.4200 0.147 Uiso 1 1 calc R
H27C H -0.0936 0.2270 0.4289 0.147 Uiso 1 1 calc R
C26 C -0.0863(4) 0.2222(4) 0.2969(3) 0.106(3) Uani 1 1 d .
H26A H -0.0621 0.2630 0.2944 0.160 Uiso 1 1 calc R
H26B H -0.1486 0.2384 0.2955 0.160 Uiso 1 1 calc R
H26C H -0.0644 0.2043 0.2628 0.160 Uiso 1 1 calc R
C40 C 0.1009(3) -0.0726(3) 0.3995(2) 0.0549(15) Uani 1 1 d .
H40A H 0.0584 -0.0414 0.4191 0.066 Uiso 1 1 calc R
H40B H 0.1543 -0.0907 0.4224 0.066 Uiso 1 1 calc R
C39 C 0.0674(5) -0.1353(3) 0.3981(3) 0.096(2) Uani 1 1 d .
H39A H 0.0959 -0.1811 0.4285 0.115 Uiso 1 1 calc R
H39B H 0.0051 -0.1263 0.4067 0.115 Uiso 1 1 calc R
C38 C 0.0870(5) -0.1396(3) 0.3358(3) 0.079(2) Uani 1 1 d .
H38A H 0.0429 -0.1569 0.3225 0.095 Uiso 1 1 calc R
H38B H 0.1434 -0.1727 0.3336 0.095 Uiso 1 1 calc R
C37 C 0.0870(4) -0.0633(3) 0.2982(3) 0.0625(17) Uani 1 1 d .
H37A H 0.1254 -0.0625 0.2622 0.075 Uiso 1 1 calc R
H37B H 0.0288 -0.0360 0.2844 0.075 Uiso 1 1 calc R
C12 C 0.3405(3) 0.2390(3) 0.2214(2) 0.0506(14) Uani 1 1 d .
H12A H 0.2951 0.2715 0.1938 0.076 Uiso 1 1 calc R
H12B H 0.3930 0.2276 0.1980 0.076 Uiso 1 1 calc R
H12C H 0.3507 0.2630 0.2492 0.076 Uiso 1 1 calc R
C13 C 0.3138(3) 0.1693(3) 0.2576(2) 0.0401(13) Uani 1 1 d .
C14 C 0.3753(3) 0.1047(3) 0.2655(2) 0.0443(13) Uani 1 1 d .
H14 H 0.4252 0.1083 0.2404 0.053 Uiso 1 1 calc R
C15 C 0.3742(3) 0.0349(3) 0.3053(2) 0.0430(13) Uani 1 1 d .
C16 C 0.4622(3) -0.0163(3) 0.3210(3) 0.0585(16) Uani 1 1 d .
H16A H 0.4854 -0.0077 0.3541 0.088 Uiso 1 1 calc R
H16B H 0.5005 -0.0072 0.2853 0.088 Uiso 1 1 calc R
H16C H 0.4572 -0.0668 0.3337 0.088 Uiso 1 1 calc R
C41 C 0.3122(3) -0.0559(3) 0.3768(2) 0.0446(13) Uani 1 1 d .
C42 C 0.3055(3) -0.0600(3) 0.4378(2) 0.0495(15) Uani 1 1 d .
C43 C 0.3085(4) -0.1278(3) 0.4810(3) 0.0666(18) Uani 1 1 d .
H43 H 0.3049 -0.1317 0.5226 0.080 Uiso 1 1 calc R
C44 C 0.3165(4) -0.1886(3) 0.4654(3) 0.0685(19) Uani 1 1 d .
H44 H 0.3175 -0.2340 0.4962 0.082 Uiso 1 1 calc R
C45 C 0.3233(4) -0.1850(3) 0.4051(3) 0.0640(17) Uani 1 1 d .
H45 H 0.3295 -0.2278 0.3947 0.077 Uiso 1 1 calc R
C46 C 0.3208(3) -0.1181(3) 0.3594(3) 0.0512(15) Uani 1 1 d .
C47 C 0.3263(4) -0.1109(3) 0.2927(2) 0.0606(16) Uani 1 1 d .
H47A H 0.3731 -0.0868 0.2736 0.073 Uiso 1 1 calc R
H47B H 0.2726 -0.0780 0.2740 0.073 Uiso 1 1 calc R
C48 C 0.3411(4) -0.1804(3) 0.2771(3) 0.093(2) Uani 1 1 d .
H48A H 0.3968 -0.2118 0.2918 0.139 Uiso 1 1 calc R
H48B H 0.3400 -0.1687 0.2331 0.139 Uiso 1 1 calc R
H48C H 0.2962 -0.2058 0.2964 0.139 Uiso 1 1 calc R
C49 C 0.2991(4) 0.0050(3) 0.4577(3) 0.0635(17) Uani 1 1 d .
H49A H 0.2788 0.0497 0.4234 0.076 Uiso 1 1 calc R
H49B H 0.2556 0.0043 0.4909 0.076 Uiso 1 1 calc R
C50 C 0.3800(5) 0.0089(4) 0.4789(3) 0.107(3) Uani 1 1 d .
H50A H 0.4037 -0.0370 0.5101 0.161 Uiso 1 1 calc R
H50B H 0.3688 0.0489 0.4958 0.161 Uiso 1 1 calc R
H50C H 0.4208 0.0174 0.4447 0.161 Uiso 1 1 calc R
C11 C 0.1846(3) 0.2420(2) 0.2854(2) 0.0355(12) Uani 1 1 d .
C10 C 0.1203(3) 0.2830(3) 0.2440(2) 0.0488(14) Uani 1 1 d .
H10 H 0.1123 0.2669 0.2117 0.059 Uiso 1 1 calc R
C9 C 0.0684(3) 0.3465(3) 0.2498(2) 0.0532(15) Uani 1 1 d .
H9 H 0.0237 0.3734 0.2222 0.064 Uiso 1 1 calc R
C8 C 0.0810(3) 0.3715(3) 0.2956(2) 0.0442(13) Uani 1 1 d .
H8 H 0.0459 0.4161 0.2986 0.053 Uiso 1 1 calc R
C7 C 0.1449(3) 0.3317(2) 0.3373(2) 0.0354(12) Uani 1 1 d .
C6 C 0.1958(3) 0.2677(2) 0.3314(2) 0.0358(12) Uani 1 1 d .
H6 H 0.2397 0.2404 0.3596 0.043 Uiso 1 1 calc R
C21 C 0.3705(3) 0.3439(2) 0.3369(2) 0.0436(13) Uani 1 1 d .
H21A H 0.3471 0.3256 0.3094 0.052 Uiso 1 1 calc R
H21B H 0.4112 0.3718 0.3117 0.052 Uiso 1 1 calc R
C22 C 0.5283(4) 0.2861(3) 0.4131(3) 0.078(2) Uani 1 1 d .
H22A H 0.5638 0.3053 0.3778 0.116 Uiso 1 1 calc R
H22B H 0.5626 0.2422 0.4414 0.116 Uiso 1 1 calc R
H22C H 0.5062 0.3228 0.4333 0.116 Uiso 1 1 calc R
C23 C 0.4867(4) 0.1877(3) 0.3552(3) 0.084(2) Uani 1 1 d .
H23A H 0.4419 0.1666 0.3485 0.126 Uiso 1 1 calc R
H23B H 0.5280 0.1500 0.3835 0.126 Uiso 1 1 calc R
H23C H 0.5158 0.2072 0.3165 0.126 Uiso 1 1 calc R
C24 C 0.3741(4) 0.2218(3) 0.4569(2) 0.080(2) Uani 1 1 d .
H24A H 0.3447 0.2593 0.4750 0.119 Uiso 1 1 calc R
H24B H 0.4127 0.1828 0.4864 0.119 Uiso 1 1 calc R
H24C H 0.3320 0.2018 0.4452 0.119 Uiso 1 1 calc R
C17 C 0.1745(3) 0.5238(3) 0.2730(2) 0.0471(14) Uani 1 1 d .
H17A H 0.1163 0.5155 0.2775 0.057 Uiso 1 1 calc R
H17B H 0.1689 0.5718 0.2779 0.057 Uiso 1 1 calc R
C20 C 0.2541(4) 0.4416(3) 0.1841(3) 0.087(2) Uani 1 1 d .
H20A H 0.3016 0.4144 0.2115 0.131 Uiso 1 1 calc R
H20B H 0.2745 0.4481 0.1421 0.131 Uiso 1 1 calc R
H20C H 0.2094 0.4145 0.1934 0.131 Uiso 1 1 calc R
C19 C 0.1242(4) 0.5797(3) 0.1373(3) 0.084(2) Uani 1 1 d .
H19A H 0.0826 0.5500 0.1439 0.126 Uiso 1 1 calc R
H19B H 0.1496 0.5867 0.0964 0.126 Uiso 1 1 calc R
H19C H 0.0956 0.6271 0.1417 0.126 Uiso 1 1 calc R
C18 C 0.2950(5) 0.5831(5) 0.1710(3) 0.145(4) Uani 1 1 d .
H18A H 0.2749 0.6304 0.1775 0.218 Uiso 1 1 calc R
H18B H 0.3097 0.5904 0.1280 0.218 Uiso 1 1 calc R
H18C H 0.3456 0.5551 0.1952 0.218 Uiso 1 1 calc R
C33 C 0.4398(4) 0.4871(3) 0.3531(3) 0.086(2) Uani 1 1 d .
H33A H 0.4492 0.4663 0.3972 0.103 Uiso 1 1 calc R
H33B H 0.4657 0.4488 0.3344 0.103 Uiso 1 1 calc R
C34 C 0.4777(5) 0.5461(4) 0.3282(4) 0.131(4) Uani 1 1 d .
H34A H 0.5175 0.5383 0.2946 0.157 Uiso 1 1 calc R
H34B H 0.5109 0.5500 0.3594 0.157 Uiso 1 1 calc R
C35 C 0.4141(5) 0.6115(4) 0.3061(4) 0.111(3) Uani 1 1 d .
H35A H 0.4220 0.6340 0.2619 0.134 Uiso 1 1 calc R
H35B H 0.4169 0.6467 0.3265 0.134 Uiso 1 1 calc R
C36 C 0.3304(4) 0.5902(3) 0.3202(3) 0.0636(17) Uani 1 1 d .
H36A H 0.2978 0.6101 0.3515 0.076 Uiso 1 1 calc R
H36B H 0.2959 0.6092 0.2834 0.076 Uiso 1 1 calc R
C5 C 0.0640(3) 0.2784(2) 0.4461(2) 0.0436(13) Uani 1 1 d .
H5A H 0.0298 0.2923 0.4101 0.065 Uiso 1 1 calc R
H5B H 0.0261 0.2772 0.4818 0.065 Uiso 1 1 calc R
H5C H 0.1020 0.2302 0.4518 0.065 Uiso 1 1 calc R
C4 C 0.1169(3) 0.3336(2) 0.4376(2) 0.0382(12) Uani 1 1 d .
C3 C 0.1193(3) 0.3557(3) 0.4883(2) 0.0450(14) Uani 1 1 d .
H3 H 0.0897 0.3318 0.5234 0.054 Uiso 1 1 calc R
C2 C 0.1572(3) 0.4059(3) 0.4957(2) 0.0426(13) Uani 1 1 d .
C1 C 0.1383(4) 0.4218(3) 0.5560(2) 0.0625(17) Uani 1 1 d .
H1A H 0.1922 0.4160 0.5745 0.094 Uiso 1 1 calc R
H1B H 0.1065 0.3878 0.5835 0.094 Uiso 1 1 calc R
H1C H 0.1043 0.4718 0.5487 0.094 Uiso 1 1 calc R
C51 C 0.2407(4) 0.4945(3) 0.4681(2) 0.0487(15) Uani 1 1 d .
C52 C 0.1948(4) 0.5674(3) 0.4510(2) 0.0561(16) Uani 1 1 d .
C53 C 0.2310(5) 0.6174(3) 0.4621(3) 0.071(2) Uani 1 1 d .
H53 H 0.2014 0.6672 0.4509 0.085 Uiso 1 1 calc R
C54 C 0.3086(5) 0.5962(4) 0.4887(3) 0.075(2) Uani 1 1 d .
H54 H 0.3320 0.6313 0.4957 0.090 Uiso 1 1 calc R
C55 C 0.3530(4) 0.5243(4) 0.5056(3) 0.073(2) Uani 1 1 d .
H55 H 0.4066 0.5105 0.5243 0.088 Uiso 1 1 calc R
C56 C 0.3205(4) 0.4716(3) 0.4955(2) 0.0576(16) Uani 1 1 d .
C57 C 0.3655(4) 0.3911(3) 0.5153(3) 0.0694(18) Uani 1 1 d .
H57A H 0.3249 0.3636 0.5409 0.083 Uiso 1 1 calc R
H57B H 0.3784 0.3760 0.4786 0.083 Uiso 1 1 calc R
C58 C 0.4459(5) 0.3686(4) 0.5491(3) 0.104(3) Uani 1 1 d .
H58A H 0.4886 0.3926 0.5234 0.156 Uiso 1 1 calc R
H58B H 0.4673 0.3157 0.5602 0.156 Uiso 1 1 calc R
H58C H 0.4346 0.3827 0.5858 0.156 Uiso 1 1 calc R
C59 C 0.1085(4) 0.5897(3) 0.4234(3) 0.0695(18) Uani 1 1 d .
H59A H 0.1100 0.5609 0.3963 0.083 Uiso 1 1 calc R
H59B H 0.0665 0.5758 0.4565 0.083 Uiso 1 1 calc R
C60 C 0.0759(4) 0.6679(3) 0.3884(3) 0.093(2) Uani 1 1 d .
H60A H 0.0676 0.6972 0.4155 0.140 Uiso 1 1 calc R
H60B H 0.0214 0.6744 0.3705 0.140 Uiso 1 1 calc R
H60C H 0.1174 0.6836 0.3561 0.140 Uiso 1 1 calc R
C77 C 0.6166(3) 0.6196(2) 0.1621(2) 0.0453(14) Uani 1 1 d .
H77A H 0.5758 0.5904 0.1849 0.054 Uiso 1 1 calc R
H77B H 0.6309 0.6426 0.1897 0.054 Uiso 1 1 calc R
C78 C 0.4722(3) 0.6637(3) 0.0739(2) 0.0609(16) Uani 1 1 d .
H78A H 0.4996 0.6212 0.0612 0.091 Uiso 1 1 calc R
H78B H 0.4435 0.7032 0.0394 0.091 Uiso 1 1 calc R
H78C H 0.4301 0.6506 0.1065 0.091 Uiso 1 1 calc R
C79 C 0.4972(4) 0.7747(3) 0.1258(3) 0.0725(19) Uani 1 1 d .
H79A H 0.4546 0.7604 0.1576 0.109 Uiso 1 1 calc R
H79B H 0.4687 0.8136 0.0909 0.109 Uiso 1 1 calc R
H79C H 0.5382 0.7922 0.1414 0.109 Uiso 1 1 calc R
C80 C 0.6263(4) 0.7296(3) 0.0364(2) 0.0685(18) Uani 1 1 d .
H80A H 0.6669 0.7497 0.0495 0.103 Uiso 1 1 calc R
H80B H 0.5917 0.7678 0.0039 0.103 Uiso 1 1 calc R
H80C H 0.6575 0.6898 0.0214 0.103 Uiso 1 1 calc R
C81 C 0.8218(3) 0.4569(2) 0.2406(2) 0.0428(13) Uani 1 1 d .
H81A H 0.8333 0.4063 0.2399 0.051 Uiso 1 1 calc R
H81B H 0.8778 0.4695 0.2359 0.051 Uiso 1 1 calc R
C82 C 0.7010(4) 0.3976(3) 0.3428(2) 0.0670(18) Uani 1 1 d .
H82A H 0.6537 0.4177 0.3146 0.100 Uiso 1 1 calc R
H82B H 0.6791 0.3974 0.3835 0.100 Uiso 1 1 calc R
H82C H 0.7283 0.3478 0.3436 0.100 Uiso 1 1 calc R
C83 C 0.8648(4) 0.4188(3) 0.3756(2) 0.0707(18) Uani 1 1 d .
H83A H 0.8946 0.3691 0.3774 0.106 Uiso 1 1 calc R
H83B H 0.8381 0.4186 0.4152 0.106 Uiso 1 1 calc R
H83C H 0.9057 0.4497 0.3648 0.106 Uiso 1 1 calc R
C84 C 0.7249(3) 0.5476(3) 0.3206(2) 0.0535(15) Uani 1 1 d .
H84A H 0.7651 0.5792 0.3091 0.080 Uiso 1 1 calc R
H84B H 0.7027 0.5439 0.3618 0.080 Uiso 1 1 calc R
H84C H 0.6776 0.5683 0.2925 0.080 Uiso 1 1 calc R
C93 C 0.6992(4) 0.3642(3) 0.1930(3) 0.0742(19) Uani 1 1 d .
H93A H 0.7397 0.3527 0.2256 0.089 Uiso 1 1 calc R
H93B H 0.7290 0.3441 0.1611 0.089 Uiso 1 1 calc R
C94 C 0.6224(6) 0.3342(5) 0.2177(4) 0.128(3) Uani 1 1 d .
H94A H 0.6290 0.2867 0.2114 0.154 Uiso 1 1 calc R
H94B H 0.6144 0.3272 0.2616 0.154 Uiso 1 1 calc R
C95 C 0.5522(6) 0.3856(5) 0.1857(4) 0.150(4) Uani 1 1 d .
H95A H 0.5029 0.3917 0.2139 0.180 Uiso 1 1 calc R
H95B H 0.5356 0.3686 0.1546 0.180 Uiso 1 1 calc R
C96 C 0.5763(4) 0.4552(4) 0.1567(3) 0.093(2) Uani 1 1 d .
H96A H 0.5669 0.4724 0.1126 0.111 Uiso 1 1 calc R
H96B H 0.5418 0.4925 0.1741 0.111 Uiso 1 1 calc R
C65 C 0.9178(4) 0.7020(3) 0.0631(2) 0.0542(15) Uani 1 1 d .
H65A H 0.8757 0.7472 0.0619 0.081 Uiso 1 1 calc R
H65B H 0.9512 0.7092 0.0249 0.081 Uiso 1 1 calc R
H65C H 0.9560 0.6881 0.0969 0.081 Uiso 1 1 calc R
C64 C 0.8724(3) 0.6426(3) 0.0715(2) 0.0400(13) Uani 1 1 d .
C63 C 0.8781(3) 0.6174(3) 0.0220(2) 0.0494(14) Uani 1 1 d .
H63 H 0.9086 0.6416 -0.0123 0.059 Uiso 1 1 calc R
C62 C 0.8464(3) 0.5627(3) 0.0146(2) 0.0452(14) Uani 1 1 d .
C61 C 0.8723(4) 0.5465(3) -0.0449(2) 0.0610(17) Uani 1 1 d .
H61A H 0.9152 0.5002 -0.0371 0.091 Uiso 1 1 calc R
H61B H 0.8962 0.5856 -0.0732 0.091 Uiso 1 1 calc R
H61C H 0.8220 0.5431 -0.0624 0.091 Uiso 1 1 calc R
C111 C 0.7747(3) 0.4667(3) 0.0414(2) 0.0408(13) Uani 1 1 d .
C116 C 0.8272(4) 0.3976(3) 0.0589(2) 0.0501(15) Uani 1 1 d .
C115 C 0.8029(5) 0.3432(3) 0.0460(3) 0.075(2) Uani 1 1 d .
H115 H 0.8389 0.2955 0.0572 0.090 Uiso 1 1 calc R
C114 C 0.7283(5) 0.3563(4) 0.0172(3) 0.078(2) Uani 1 1 d .
H114 H 0.7125 0.3179 0.0094 0.093 Uiso 1 1 calc R
C113 C 0.6766(4) 0.4254(4) -0.0001(3) 0.076(2) Uani 1 1 d .
H113 H 0.6255 0.4349 -0.0208 0.092 Uiso 1 1 calc R
C112 C 0.6987(4) 0.4816(3) 0.0123(3) 0.0625(17) Uani 1 1 d .
C119 C 0.6451(5) 0.5592(5) -0.0099(4) 0.131(4) Uani 1 1 d .
H11A H 0.6203 0.5721 0.0266 0.157 Uiso 1 1 calc R
H11B H 0.6852 0.5906 -0.0290 0.157 Uiso 1 1 calc R
C120 C 0.5785(5) 0.5803(4) -0.0500(3) 0.121(3) Uani 1 1 d .
H12D H 0.6009 0.5710 -0.0878 0.182 Uiso 1 1 calc R
H12E H 0.5525 0.6323 -0.0585 0.182 Uiso 1 1 calc R
H12F H 0.5355 0.5524 -0.0318 0.182 Uiso 1 1 calc R
C117 C 0.9090(4) 0.3839(3) 0.0903(3) 0.0737(19) Uani 1 1 d .
H11C H 0.9471 0.4112 0.0611 0.088 Uiso 1 1 calc R
H11D H 0.8953 0.4048 0.1239 0.088 Uiso 1 1 calc R
C118 C 0.9572(4) 0.3083(3) 0.1153(3) 0.088(2) Uani 1 1 d .
H11E H 0.9214 0.2803 0.1454 0.132 Uiso 1 1 calc R
H11F H 1.0084 0.3070 0.1347 0.132 Uiso 1 1 calc R
H11G H 0.9740 0.2870 0.0826 0.132 Uiso 1 1 calc R
C67 C 0.8378(3) 0.6470(2) 0.1709(2) 0.0317(11) Uani 1 1 d .
C68 C 0.9004(3) 0.6138(3) 0.2135(2) 0.0411(13) Uani 1 1 d .
H68 H 0.9404 0.5703 0.2124 0.049 Uiso 1 1 calc R
C69 C 0.9052(3) 0.6437(3) 0.2580(2) 0.0427(13) Uani 1 1 d .
H69 H 0.9488 0.6206 0.2871 0.051 Uiso 1 1 calc R
C70 C 0.8476(3) 0.7066(2) 0.2608(2) 0.0380(12) Uani 1 1 d .
H70 H 0.8511 0.7261 0.2919 0.046 Uiso 1 1 calc R
C71 C 0.7851(3) 0.7409(2) 0.2182(2) 0.0323(11) Uani 1 1 d .
C66 C 0.7800(3) 0.7104(2) 0.1740(2) 0.0326(12) Uani 1 1 d .
H66 H 0.7360 0.7333 0.1452 0.039 Uiso 1 1 calc R
C89 C 0.9079(3) 0.8704(3) 0.1248(2) 0.0489(14) Uani 1 1 d .
H89A H 0.8937 0.8291 0.1171 0.059 Uiso 1 1 calc R
H89B H 0.8991 0.9109 0.0860 0.059 Uiso 1 1 calc R
C92 C 1.0643(4) 0.9181(3) 0.1431(3) 0.095(2) Uani 1 1 d .
H92A H 1.0587 0.9583 0.1048 0.143 Uiso 1 1 calc R
H92B H 1.1245 0.8999 0.1540 0.143 Uiso 1 1 calc R
H92C H 1.0311 0.9353 0.1750 0.143 Uiso 1 1 calc R
C91 C 1.0868(4) 0.8165(4) 0.0708(3) 0.095(2) Uani 1 1 d .
H91A H 1.0676 0.7769 0.0649 0.142 Uiso 1 1 calc R
H91B H 1.1475 0.8001 0.0805 0.142 Uiso 1 1 calc R
H91C H 1.0784 0.8584 0.0336 0.142 Uiso 1 1 calc R
C90 C 1.0542(4) 0.7628(3) 0.2049(3) 0.086(2) Uani 1 1 d .
H90A H 1.0230 0.7740 0.2401 0.130 Uiso 1 1 calc R
H90B H 1.1157 0.7523 0.2108 0.130 Uiso 1 1 calc R
H90C H 1.0400 0.7203 0.2006 0.130 Uiso 1 1 calc R
C85 C 0.8393(3) 0.8836(3) 0.2921(2) 0.0496(15) Uani 1 1 d .
H85A H 0.8752 0.8333 0.3050 0.060 Uiso 1 1 calc R
H85B H 0.8775 0.9161 0.2885 0.060 Uiso 1 1 calc R
C88 C 0.6943(4) 0.9863(4) 0.3375(3) 0.107(3) Uani 1 1 d .
H88A H 0.7298 1.0217 0.3269 0.160 Uiso 1 1 calc R
H88B H 0.6576 0.9908 0.3728 0.160 Uiso 1 1 calc R
H88C H 0.6587 0.9958 0.3031 0.160 Uiso 1 1 calc R
C87 C 0.8155(4) 0.8750(3) 0.4286(2) 0.076(2) Uani 1 1 d .
H87A H 0.8558 0.8272 0.4399 0.114 Uiso 1 1 calc R
H87B H 0.7713 0.8763 0.4605 0.114 Uiso 1 1 calc R
H87C H 0.8461 0.9128 0.4237 0.114 Uiso 1 1 calc R
C86 C 0.6950(5) 0.8265(4) 0.3725(3) 0.137(4) Uani 1 1 d .
H86A H 0.6618 0.8371 0.3367 0.205 Uiso 1 1 calc R
H86B H 0.6561 0.8317 0.4066 0.205 Uiso 1 1 calc R
H86C H 0.7303 0.7766 0.3828 0.205 Uiso 1 1 calc R
C97 C 0.8478(5) 1.0590(3) 0.2036(3) 0.077(2) Uani 1 1 d .
H97A H 0.9012 1.0308 0.2254 0.092 Uiso 1 1 calc R
H97B H 0.8006 1.0624 0.2338 0.092 Uiso 1 1 calc R
C98 C 0.8567(5) 1.1320(3) 0.1663(3) 0.084(2) Uani 1 1 d .
H98A H 0.9114 1.1400 0.1744 0.101 Uiso 1 1 calc R
H98B H 0.8095 1.1695 0.1757 0.101 Uiso 1 1 calc R
C99 C 0.8544(5) 1.1366(3) 0.1025(3) 0.083(2) Uani 1 1 d .
H99A H 0.9039 1.1538 0.0794 0.100 Uiso 1 1 calc R
H99B H 0.8014 1.1708 0.0838 0.100 Uiso 1 1 calc R
C100 C 0.8576(3) 1.0619(3) 0.1029(2) 0.0495(14) Uani 1 1 d .
H10A H 0.8191 1.0636 0.0722 0.059 Uiso 1 1 calc R
H10B H 0.9163 1.0374 0.0937 0.059 Uiso 1 1 calc R
C72 C 0.6203(3) 0.7442(3) 0.2696(2) 0.0469(14) Uani 1 1 d .
H72A H 0.6110 0.7185 0.2429 0.070 Uiso 1 1 calc R
H72B H 0.5673 0.7566 0.2922 0.070 Uiso 1 1 calc R
H72C H 0.6653 0.7129 0.2980 0.070 Uiso 1 1 calc R
C73 C 0.6472(3) 0.8136(3) 0.2317(2) 0.0353(12) Uani 1 1 d .
C74 C 0.5830(3) 0.8767(3) 0.2158(2) 0.0429(13) Uani 1 1 d .
H74 H 0.5302 0.8745 0.2376 0.051 Uiso 1 1 calc R
C75 C 0.5863(3) 0.9435(3) 0.1715(2) 0.0403(13) Uani 1 1 d .
C76 C 0.5003(3) 0.9909(3) 0.1454(2) 0.0537(15) Uani 1 1 d .
H76A H 0.4666 1.0106 0.1760 0.081 Uiso 1 1 calc R
H76B H 0.4695 0.9615 0.1340 0.081 Uiso 1 1 calc R
H76C H 0.5098 1.0311 0.1096 0.081 Uiso 1 1 calc R
C101 C 0.6569(3) 1.0273(3) 0.0994(2) 0.0417(13) Uani 1 1 d .
C102 C 0.6364(3) 1.0971(3) 0.1045(2) 0.0469(14) Uani 1 1 d .
C103 C 0.6428(4) 1.1560(3) 0.0535(3) 0.0609(17) Uani 1 1 d .
H103 H 0.6287 1.2036 0.0565 0.073 Uiso 1 1 calc R
C104 C 0.6699(4) 1.1456(3) -0.0021(3) 0.0724(19) Uani 1 1 d .
H104 H 0.6742 1.1862 -0.0368 0.087 Uiso 1 1 calc R
C105 C 0.6903(4) 1.0767(4) -0.0067(3) 0.0630(17) Uani 1 1 d .
H105 H 0.7095 1.0702 -0.0446 0.076 Uiso 1 1 calc R
C106 C 0.6833(3) 1.0161(3) 0.0436(2) 0.0480(14) Uani 1 1 d .
C107 C 0.6992(4) 0.9432(3) 0.0347(2) 0.0639(17) Uani 1 1 d .
H10C H 0.7457 0.9395 0.0040 0.077 Uiso 1 1 calc R
H10D H 0.7186 0.9046 0.0733 0.077 Uiso 1 1 calc R
C108 C 0.6220(4) 0.9300(3) 0.0149(3) 0.077(2) Uani 1 1 d .
H10E H 0.5790 0.9256 0.0478 0.116 Uiso 1 1 calc R
H10F H 0.6380 0.8850 0.0044 0.116 Uiso 1 1 calc R
H10G H 0.5986 0.9709 -0.0207 0.116 Uiso 1 1 calc R
C109 C 0.6088(4) 1.1074(3) 0.1655(2) 0.0587(16) Uani 1 1 d .
H10H H 0.5590 1.0859 0.1807 0.070 Uiso 1 1 calc R
H10I H 0.6557 1.0790 0.1940 0.070 Uiso 1 1 calc R
C110 C 0.5858(5) 1.1831(3) 0.1675(3) 0.101(3) Uani 1 1 d .
H11H H 0.6357 1.2041 0.1557 0.151 Uiso 1 1 calc R
H11I H 0.5668 1.1828 0.2087 0.151 Uiso 1 1 calc R
H11J H 0.5396 1.2123 0.1394 0.151 Uiso 1 1 calc R

loop_
_atom_site_aniso_label
_atom_site_aniso_U_11
_atom_site_aniso_U_22
_atom_site_aniso_U_33
_atom_site_aniso_U_23
_atom_site_aniso_U_13
_atom_site_aniso_U_12
Y2 0.0382(3) 0.0359(3) 0.0343(3) -0.0141(2) -0.0001(2) -0.0071(2)
Y1 0.0433(3) 0.0411(3) 0.0322(3) -0.0149(2) 0.0052(2) -0.0146(2)
Y3 0.0429(3) 0.0366(3) 0.0316(3) -0.0140(2) 0.0010(2) -0.0091(2)
Y4 0.0420(3) 0.0358(3) 0.0316(3) -0.0134(2) 0.0003(2) -0.0109(2)
N4 0.040(3) 0.039(3) 0.046(3) -0.019(2) 0.001(2) -0.006(2)
N3 0.043(3) 0.033(2) 0.036(2) -0.0152(19) 0.000(2) -0.006(2)
N1 0.057(3) 0.041(3) 0.034(2) -0.020(2) 0.004(2) -0.017(2)
N2 0.042(3) 0.038(2) 0.032(2) -0.0189(19) 0.005(2) -0.011(2)
N5 0.048(3) 0.038(2) 0.030(2) -0.015(2) -0.001(2) -0.009(2)
N6 0.043(3) 0.033(2) 0.034(2) -0.0153(19) -0.003(2) -0.005(2)
N7 0.038(3) 0.033(2) 0.035(2) -0.0142(19) 0.000(2) -0.008(2)
N8 0.041(3) 0.036(2) 0.036(2) -0.017(2) -0.004(2) -0.003(2)
O2 0.063(3) 0.038(2) 0.045(2) -0.0097(17) -0.0117(19) -0.0166(18)
O1 0.054(3) 0.044(2) 0.061(2) -0.0193(19) 0.006(2) -0.0199(19)
O3 0.063(3) 0.056(3) 0.061(3) -0.025(2) 0.004(2) -0.027(2)
O4 0.064(3) 0.040(2) 0.042(2) -0.0116(17) -0.0017(19) -0.0226(18)
Si4 0.0543(11) 0.0557(10) 0.0342(9) -0.0146(7) -0.0001(8) -0.0106(8)
Si3 0.0516(11) 0.0570(10) 0.0538(10) -0.0247(8) 0.0090(8) -0.0144(8)
Si2 0.0573(11) 0.0493(10) 0.0446(10) -0.0127(8) -0.0040(8) -0.0096(8)
Si1 0.0600(12) 0.0695(12) 0.0372(9) -0.0116(8) 0.0023(8) -0.0158(9)
Si5 0.0481(10) 0.0424(9) 0.0375(9) -0.0111(7) -0.0003(7) -0.0088(7)
Si6 0.0480(10) 0.0476(9) 0.0486(10) -0.0200(8) -0.0066(8) -0.0037(8)
Si7 0.0513(11) 0.0577(10) 0.0581(11) -0.0261(9) 0.0080(8) -0.0174(8)
Si8 0.0755(13) 0.0854(13) 0.0325(9) -0.0165(9) -0.0014(9) -0.0392(11)
C29 0.044(3) 0.043(3) 0.041(3) -0.013(2) -0.004(3) -0.012(3)
C32 0.073(5) 0.097(5) 0.047(4) -0.020(4) -0.004(3) 0.012(4)
C31 0.085(5) 0.059(4) 0.041(3) -0.018(3) -0.010(3) -0.007(3)
C30 0.092(5) 0.101(5) 0.052(4) -0.024(4) 0.013(4) -0.052(4)
C25 0.062(4) 0.050(3) 0.041(3) -0.022(3) 0.004(3) -0.021(3)
C28 0.065(5) 0.090(6) 0.276(12) -0.087(7) -0.020(6) -0.021(4)
C27 0.083(5) 0.134(7) 0.085(5) -0.056(5) 0.035(4) -0.028(5)
C26 0.068(5) 0.136(7) 0.066(5) -0.001(4) 0.008(4) 0.013(5)
C40 0.052(4) 0.048(3) 0.056(4) -0.004(3) -0.005(3) -0.014(3)
C39 0.131(7) 0.070(5) 0.094(6) -0.012(4) 0.001(5) -0.059(5)
C38 0.111(6) 0.053(4) 0.086(5) -0.019(4) -0.025(5) -0.035(4)
C37 0.083(5) 0.056(4) 0.061(4) -0.022(3) -0.017(3) -0.026(3)
C12 0.050(4) 0.048(3) 0.057(4) -0.021(3) 0.014(3) -0.017(3)
C13 0.040(3) 0.047(3) 0.039(3) -0.026(3) 0.001(3) -0.007(3)
C14 0.045(4) 0.046(3) 0.044(3) -0.022(3) 0.014(3) -0.011(3)
C15 0.044(4) 0.044(3) 0.047(3) -0.028(3) 0.002(3) -0.005(3)
C16 0.041(4) 0.062(4) 0.072(4) -0.030(3) 0.005(3) -0.004(3)
C41 0.039(3) 0.043(3) 0.045(3) -0.011(3) 0.000(3) -0.001(3)
C42 0.050(4) 0.046(3) 0.049(4) -0.015(3) -0.018(3) 0.000(3)
C43 0.080(5) 0.063(4) 0.049(4) -0.009(3) -0.021(3) -0.008(4)
C44 0.079(5) 0.049(4) 0.061(5) 0.004(3) -0.023(4) -0.008(3)
C45 0.065(4) 0.040(4) 0.080(5) -0.016(3) -0.016(4) 0.000(3)
C46 0.048(4) 0.044(3) 0.058(4) -0.020(3) -0.004(3) 0.000(3)
C47 0.065(4) 0.054(4) 0.066(4) -0.033(3) 0.010(3) -0.005(3)
C48 0.118(6) 0.075(5) 0.102(6) -0.059(4) 0.024(5) -0.022(4)
C49 0.069(4) 0.074(4) 0.051(4) -0.030(3) -0.010(3) -0.006(3)
C50 0.123(7) 0.104(6) 0.130(7) -0.068(5) -0.019(6) -0.037(5)
C11 0.035(3) 0.038(3) 0.037(3) -0.014(2) 0.002(2) -0.012(2)
C10 0.057(4) 0.046(3) 0.049(3) -0.026(3) -0.013(3) -0.002(3)
C9 0.045(4) 0.052(4) 0.065(4) -0.029(3) -0.023(3) 0.007(3)
C8 0.042(3) 0.038(3) 0.053(3) -0.023(3) -0.006(3) 0.003(3)
C7 0.039(3) 0.036(3) 0.037(3) -0.019(2) 0.003(3) -0.012(3)
C6 0.035(3) 0.038(3) 0.037(3) -0.013(2) -0.004(2) -0.009(2)
C21 0.049(3) 0.049(3) 0.038(3) -0.016(3) 0.001(3) -0.018(3)
C22 0.061(4) 0.077(5) 0.092(5) -0.022(4) -0.023(4) -0.009(4)
C23 0.082(5) 0.069(4) 0.091(5) -0.034(4) -0.014(4) 0.015(4)
C24 0.104(6) 0.075(5) 0.054(4) -0.005(3) -0.002(4) -0.032(4)
C17 0.045(3) 0.057(3) 0.039(3) -0.016(3) 0.008(3) -0.014(3)
C20 0.092(5) 0.098(5) 0.052(4) -0.031(4) 0.009(4) 0.015(4)
C19 0.102(6) 0.079(5) 0.062(4) -0.032(4) -0.012(4) 0.012(4)
C18 0.181(9) 0.261(11) 0.057(5) -0.063(6) 0.047(5) -0.166(9)
C33 0.062(5) 0.082(5) 0.116(6) -0.028(4) -0.005(4) -0.026(4)
C34 0.083(6) 0.080(6) 0.216(10) -0.019(6) 0.012(6) -0.043(5)
C35 0.080(6) 0.068(5) 0.185(9) -0.030(5) 0.042(6) -0.048(5)
C36 0.082(5) 0.055(4) 0.064(4) -0.030(3) 0.020(4) -0.027(4)
C5 0.050(4) 0.049(3) 0.039(3) -0.014(3) 0.002(3) -0.023(3)
C4 0.035(3) 0.033(3) 0.044(3) -0.011(2) -0.008(3) -0.002(2)
C3 0.059(4) 0.047(3) 0.035(3) -0.013(3) 0.006(3) -0.025(3)
C2 0.055(4) 0.043(3) 0.033(3) -0.013(3) 0.007(3) -0.020(3)
C1 0.088(5) 0.078(4) 0.038(3) -0.028(3) 0.012(3) -0.042(4)
C51 0.073(4) 0.057(4) 0.028(3) -0.022(3) 0.017(3) -0.032(3)
C52 0.083(5) 0.054(4) 0.046(4) -0.029(3) 0.026(3) -0.034(4)
C53 0.117(6) 0.062(4) 0.053(4) -0.031(3) 0.020(4) -0.046(4)
C54 0.113(7) 0.082(5) 0.059(4) -0.041(4) 0.026(4) -0.059(5)
C55 0.095(5) 0.100(5) 0.054(4) -0.041(4) 0.013(4) -0.056(5)
C56 0.081(5) 0.071(4) 0.039(3) -0.026(3) 0.005(3) -0.040(4)
C57 0.064(5) 0.081(5) 0.071(4) -0.031(4) -0.013(4) -0.016(4)
C58 0.100(6) 0.122(6) 0.092(6) -0.040(5) -0.033(5) -0.013(5)
C59 0.085(5) 0.045(4) 0.075(5) -0.021(3) 0.004(4) -0.011(3)
C60 0.099(6) 0.075(5) 0.089(5) -0.009(4) 0.014(4) -0.021(4)
C77 0.050(4) 0.048(3) 0.042(3) -0.019(3) 0.003(3) -0.014(3)
C78 0.052(4) 0.066(4) 0.064(4) -0.021(3) -0.007(3) -0.009(3)
C79 0.068(5) 0.071(4) 0.080(5) -0.039(4) -0.019(4) 0.008(3)
C80 0.095(5) 0.059(4) 0.052(4) -0.013(3) -0.006(4) -0.024(4)
C81 0.045(3) 0.041(3) 0.045(3) -0.019(3) 0.002(3) -0.008(3)
C82 0.086(5) 0.072(4) 0.050(4) -0.024(3) 0.017(3) -0.033(4)
C83 0.062(4) 0.091(5) 0.049(4) -0.024(3) -0.003(3) 0.003(4)
C84 0.062(4) 0.053(3) 0.046(3) -0.017(3) 0.007(3) -0.014(3)
C93 0.096(5) 0.047(4) 0.088(5) -0.027(4) 0.013(4) -0.031(4)
C94 0.172(10) 0.124(8) 0.120(7) -0.029(6) 0.005(7) -0.107(8)
C95 0.115(8) 0.186(10) 0.125(8) 0.035(7) -0.029(6) -0.098(8)
C96 0.082(6) 0.096(6) 0.120(6) -0.041(5) -0.021(5) -0.041(5)
C65 0.078(4) 0.050(3) 0.043(3) -0.020(3) 0.021(3) -0.032(3)
C64 0.043(3) 0.041(3) 0.037(3) -0.017(3) 0.002(3) -0.007(3)
C63 0.067(4) 0.052(3) 0.033(3) -0.017(3) 0.013(3) -0.024(3)
C62 0.057(4) 0.044(3) 0.035(3) -0.017(3) -0.001(3) -0.006(3)
C61 0.089(5) 0.070(4) 0.036(3) -0.027(3) 0.015(3) -0.033(4)
C111 0.048(4) 0.046(3) 0.035(3) -0.018(3) 0.002(3) -0.017(3)
C116 0.064(4) 0.044(3) 0.047(3) -0.019(3) -0.007(3) -0.014(3)
C115 0.118(6) 0.048(4) 0.069(4) -0.020(3) -0.015(4) -0.030(4)
C114 0.118(7) 0.087(5) 0.060(4) -0.035(4) 0.014(4) -0.069(5)
C113 0.062(5) 0.124(6) 0.071(5) -0.057(5) 0.005(4) -0.038(5)
C112 0.055(4) 0.091(5) 0.063(4) -0.057(4) -0.008(3) -0.008(4)
C119 0.076(6) 0.177(8) 0.172(8) -0.138(7) -0.073(6) 0.052(6)
C120 0.116(7) 0.154(8) 0.082(6) -0.057(5) -0.009(5) 0.016(6)
C117 0.080(5) 0.051(4) 0.089(5) -0.032(4) -0.018(4) 0.004(3)
C118 0.093(6) 0.074(5) 0.079(5) -0.018(4) -0.007(4) 0.003(4)
C67 0.035(3) 0.035(3) 0.029(3) -0.012(2) 0.004(2) -0.014(2)
C68 0.045(3) 0.036(3) 0.042(3) -0.014(3) -0.002(3) -0.007(3)
C69 0.045(3) 0.041(3) 0.042(3) -0.010(3) -0.012(3) -0.008(3)
C70 0.047(3) 0.036(3) 0.035(3) -0.014(2) -0.002(3) -0.011(3)
C71 0.035(3) 0.033(3) 0.034(3) -0.016(2) 0.001(2) -0.011(2)
C66 0.035(3) 0.030(3) 0.031(3) -0.006(2) -0.006(2) -0.007(2)
C89 0.061(4) 0.048(3) 0.045(3) -0.023(3) 0.005(3) -0.017(3)
C92 0.075(5) 0.070(5) 0.150(7) -0.041(5) -0.022(5) -0.017(4)
C91 0.072(5) 0.129(6) 0.090(5) -0.047(5) 0.028(4) -0.030(5)
C90 0.070(5) 0.084(5) 0.088(5) -0.015(4) 0.001(4) -0.008(4)
C85 0.066(4) 0.052(3) 0.037(3) -0.013(3) -0.003(3) -0.026(3)
C88 0.072(5) 0.147(7) 0.061(5) -0.015(5) 0.005(4) 0.014(5)
C87 0.091(5) 0.088(5) 0.050(4) -0.027(3) -0.022(4) -0.007(4)
C86 0.205(9) 0.218(9) 0.064(5) -0.074(5) 0.066(5) -0.171(8)
C97 0.125(6) 0.066(4) 0.054(4) -0.017(3) -0.010(4) -0.049(4)
C98 0.126(6) 0.050(4) 0.091(5) -0.028(4) -0.013(5) -0.034(4)
C99 0.114(6) 0.064(4) 0.082(5) -0.024(4) 0.003(4) -0.042(4)
C100 0.056(4) 0.046(3) 0.044(3) -0.009(3) 0.008(3) -0.019(3)
C72 0.046(4) 0.052(3) 0.046(3) -0.019(3) 0.011(3) -0.018(3)
C73 0.040(3) 0.043(3) 0.029(3) -0.018(2) 0.005(2) -0.014(3)
C74 0.040(3) 0.046(3) 0.045(3) -0.023(3) 0.008(3) -0.006(3)
C75 0.043(4) 0.044(3) 0.040(3) -0.024(3) -0.002(3) -0.003(3)
C76 0.045(4) 0.057(4) 0.060(4) -0.026(3) -0.004(3) -0.003(3)
C101 0.043(3) 0.043(3) 0.035(3) -0.011(3) -0.004(3) -0.002(3)
C102 0.043(3) 0.043(3) 0.047(4) -0.014(3) -0.004(3) 0.003(3)
C103 0.066(4) 0.040(3) 0.065(4) -0.009(3) -0.013(4) 0.002(3)
C104 0.077(5) 0.064(5) 0.054(4) 0.011(4) -0.017(4) -0.013(4)
C105 0.066(4) 0.080(5) 0.037(4) -0.016(3) -0.007(3) -0.008(4)
C106 0.050(4) 0.047(3) 0.040(3) -0.010(3) -0.011(3) -0.001(3)
C107 0.069(5) 0.075(4) 0.044(4) -0.030(3) -0.001(3) 0.003(4)
C108 0.101(6) 0.071(4) 0.072(5) -0.036(4) 0.004(4) -0.027(4)
C109 0.066(4) 0.052(4) 0.062(4) -0.032(3) 0.007(3) -0.005(3)
C110 0.130(7) 0.063(5) 0.123(6) -0.057(4) 0.051(5) -0.032(4)

loop_
_atom_type_symbol
_atom_type_description
_atom_type_scat_dispersion_real
_atom_type_scat_dispersion_imag
_atom_type_scat_source
C C 0.0033 0.0016 'International Tables Vol C Tables 4.2.6.8 and 6.1.1.4'
H H 0.0000 0.0000 'International Tables Vol C Tables 4.2.6.8 and 6.1.1.4'
N N 0.0061 0.0033 'International Tables Vol C Tables 4.2.6.8 and 6.1.1.4'
O O 0.0106 0.0060 'International Tables Vol C Tables 4.2.6.8 and 6.1.1.4'
Si Si 0.0817 0.0704 'International Tables Vol C Tables 4.2.6.8 and 6.1.1.4'
Y Y -2.7962 3.5667 'International Tables Vol C Tables 4.2.6.8 and 6.1.1.4'

loop_
_geom_angle_atom_site_label_1
_geom_angle_atom_site_label_2
_geom_angle_atom_site_label_3
_geom_angle
N3 Y2 N4 77.62(14)
N3 Y2 C29 97.20(14)
N4 Y2 C29 123.11(15)
N3 Y2 C25 97.60(15)
N4 Y2 C25 123.18(15)
C29 Y2 C25 113.69(17)
N3 Y2 O2 167.79(12)
N4 Y2 O2 90.17(13)
C29 Y2 O2 89.65(14)
C25 Y2 O2 88.81(14)
N1 Y1 N2 79.18(13)
N1 Y1 C17 117.24(15)
N2 Y1 C17 96.13(15)
N1 Y1 O1 94.30(13)
N2 Y1 O1 173.22(12)
C17 Y1 O1 88.50(15)
N1 Y1 C21 125.17(14)
N2 Y1 C21 94.03(15)
C17 Y1 C21 117.58(16)
O1 Y1 C21 88.17(14)
N5 Y3 N6 79.72(13)
N5 Y3 C77 122.08(14)
N6 Y3 C77 94.95(15)
N5 Y3 O3 93.47(13)
N6 Y3 O3 172.89(13)
C77 Y3 O3 90.41(15)
N5 Y3 C81 120.41(15)
N6 Y3 C81 93.64(15)
C77 Y3 C81 117.47(16)
O3 Y3 C81 88.02(14)
N7 Y4 N8 76.80(13)
N7 Y4 C89 99.82(15)
N8 Y4 C89 118.39(15)
N7 Y4 C85 96.13(14)
N8 Y4 C85 126.55(16)
C89 Y4 C85 115.04(18)
N7 Y4 O4 165.96(13)
N8 Y4 O4 89.80(12)
C89 Y4 O4 90.16(15)
C85 Y4 O4 88.46(14)
C15 N4 C41 118.9(4)
C15 N4 Y2 126.5(3)
C41 N4 Y2 114.6(3)
C13 N3 C11 118.4(4)
C13 N3 Y2 124.6(3)
C11 N3 Y2 115.9(3)
C2 N1 C51 118.6(4)
C2 N1 Y1 130.1(3)
C51 N1 Y1 111.3(3)
C4 N2 C7 116.4(4)
C4 N2 Y1 130.1(3)
C7 N2 Y1 113.4(3)
C62 N5 C111 117.0(4)
C62 N5 Y3 129.6(3)
C111 N5 Y3 113.4(3)
C64 N6 C67 116.1(4)
C64 N6 Y3 129.7(3)
C67 N6 Y3 114.0(3)
C73 N7 C71 118.5(4)
C73 N7 Y4 125.7(3)
C71 N7 Y4 115.4(3)
C75 N8 C101 118.9(4)
C75 N8 Y4 127.9(3)
C101 N8 Y4 113.2(3)
C37 O2 C40 107.9(4)
C37 O2 Y2 127.5(3)
C40 O2 Y2 123.8(3)
C33 O1 C36 106.9(4)
C33 O1 Y1 125.6(3)
C36 O1 Y1 127.5(3)
C96 O3 C93 108.4(4)
C96 O3 Y3 126.4(4)
C93 O3 Y3 125.2(3)
C100 O4 C97 106.8(4)
C100 O4 Y4 124.1(3)
C97 O4 Y4 127.3(3)
C29 Si4 C32 110.0(2)
C29 Si4 C31 113.6(2)
C32 Si4 C31 106.5(3)
C29 Si4 C30 111.0(2)
C32 Si4 C30 108.0(3)
C31 Si4 C30 107.5(3)
C25 Si3 C28 111.6(3)
C25 Si3 C27 114.6(3)
C28 Si3 C27 107.0(4)
C25 Si3 C26 111.9(3)
C28 Si3 C26 107.3(4)
C27 Si3 C26 103.9(3)
C21 Si2 C22 110.7(2)
C21 Si2 C24 110.6(3)
C22 Si2 C24 108.3(3)
C21 Si2 C23 115.5(2)
C22 Si2 C23 105.8(3)
C24 Si2 C23 105.7(3)
C17 Si1 C18 110.9(3)
C17 Si1 C19 114.9(3)
C18 Si1 C19 107.0(3)
C17 Si1 C20 111.4(2)
C18 Si1 C20 107.2(4)
C19 Si1 C20 104.9(3)
C81 Si5 C83 114.4(2)
C81 Si5 C84 112.1(2)
C83 Si5 C84 105.8(3)
C81 Si5 C82 110.0(2)
C83 Si5 C82 107.7(3)
C84 Si5 C82 106.5(3)
C77 Si6 C78 111.0(2)
C77 Si6 C80 110.8(2)
C78 Si6 C80 108.4(3)
C77 Si6 C79 113.9(2)
C78 Si6 C79 106.7(3)
C80 Si6 C79 105.8(3)
C89 Si7 C92 111.3(3)
C89 Si7 C91 114.4(3)
C92 Si7 C91 106.7(3)
C89 Si7 C90 111.5(3)
C92 Si7 C90 106.4(3)
C91 Si7 C90 105.9(3)
C85 Si8 C86 111.0(3)
C85 Si8 C87 115.6(3)
C86 Si8 C87 106.6(3)
C85 Si8 C88 110.2(3)
C86 Si8 C88 107.9(4)
C87 Si8 C88 105.1(3)
Si4 C29 Y2 126.7(2)
Si4 C29 H29A 105.6
Y2 C29 H29A 105.6
Si4 C29 H29B 105.6
Y2 C29 H29B 105.6
H29A C29 H29B 106.1
Si4 C32 H32A 109.5
Si4 C32 H32B 109.5
H32A C32 H32B 109.5
Si4 C32 H32C 109.5
H32A C32 H32C 109.5
H32B C32 H32C 109.5
Si4 C31 H31A 109.5
Si4 C31 H31B 109.5
H31A C31 H31B 109.5
Si4 C31 H31C 109.5
H31A C31 H31C 109.5
H31B C31 H31C 109.5
Si4 C30 H30A 109.5
Si4 C30 H30B 109.5
H30A C30 H30B 109.5
Si4 C30 H30C 109.5
H30A C30 H30C 109.5
H30B C30 H30C 109.5
Si3 C25 Y2 125.4(2)
Si3 C25 H25A 106.0
Y2 C25 H25A 106.0
Si3 C25 H25B 106.0
Y2 C25 H25B 106.0
H25A C25 H25B 106.3
Si3 C28 H28A 109.5
Si3 C28 H28B 109.5
H28A C28 H28B 109.5
Si3 C28 H28C 109.5
H28A C28 H28C 109.5
H28B C28 H28C 109.5
Si3 C27 H27A 109.5
Si3 C27 H27B 109.5
H27A C27 H27B 109.5
Si3 C27 H27C 109.5
H27A C27 H27C 109.5
H27B C27 H27C 109.5
Si3 C26 H26A 109.5
Si3 C26 H26B 109.5
H26A C26 H26B 109.5
Si3 C26 H26C 109.5
H26A C26 H26C 109.5
H26B C26 H26C 109.5
O2 C40 C39 106.6(5)
O2 C40 H40A 110.4
C39 C40 H40A 110.4
O2 C40 H40B 110.4
C39 C40 H40B 110.4
H40A C40 H40B 108.6
C38 C39 C40 105.5(5)
C38 C39 H39A 110.6
C40 C39 H39A 110.6
C38 C39 H39B 110.6
C40 C39 H39B 110.6
H39A C39 H39B 108.8
C39 C38 C37 103.6(5)
C39 C38 H38A 111.0
C37 C38 H38A 111.0
C39 C38 H38B 111.0
C37 C38 H38B 111.0
H38A C38 H38B 109.0
O2 C37 C38 106.4(4)
O2 C37 H37A 110.5
C38 C37 H37A 110.5
O2 C37 H37B 110.5
C38 C37 H37B 110.5
H37A C37 H37B 108.6
C13 C12 H12A 109.5
C13 C12 H12B 109.5
H12A C12 H12B 109.5
C13 C12 H12C 109.5
H12A C12 H12C 109.5
H12B C12 H12C 109.5
N3 C13 C14 123.4(5)
N3 C13 C12 119.6(4)
C14 C13 C12 116.9(5)
C13 C14 C15 129.1(5)
C13 C14 H14 115.4
C15 C14 H14 115.4
N4 C15 C14 124.2(5)
N4 C15 C16 121.0(5)
C14 C15 C16 114.7(5)
C15 C16 H16A 109.5
C15 C16 H16B 109.5
H16A C16 H16B 109.5
C15 C16 H16C 109.5
H16A C16 H16C 109.5
H16B C16 H16C 109.5
C42 C41 C46 121.5(5)
C42 C41 N4 119.2(5)
C46 C41 N4 119.1(5)
C43 C42 C41 117.7(5)
C43 C42 C49 119.7(5)
C41 C42 C49 122.5(5)
C44 C43 C42 122.1(6)
C44 C43 H43 119.0
C42 C43 H43 119.0
C43 C44 C45 120.5(6)
C43 C44 H44 119.8
C45 C44 H44 119.8
C44 C45 C46 120.1(6)
C44 C45 H45 120.0
C46 C45 H45 120.0
C45 C46 C41 118.1(5)
C45 C46 C47 122.2(5)
C41 C46 C47 119.7(5)
C46 C47 C48 116.9(5)
C46 C47 H47A 108.1
C48 C47 H47A 108.1
C46 C47 H47B 108.1
C48 C47 H47B 108.1
H47A C47 H47B 107.3
C47 C48 H48A 109.5
C47 C48 H48B 109.5
H48A C48 H48B 109.5
C47 C48 H48C 109.5
H48A C48 H48C 109.5
H48B C48 H48C 109.5
C50 C49 C42 114.6(5)
C50 C49 H49A 108.6
C42 C49 H49A 108.6
C50 C49 H49B 108.6
C42 C49 H49B 108.6
H49A C49 H49B 107.6
C49 C50 H50A 109.5
C49 C50 H50B 109.5
H50A C50 H50B 109.5
C49 C50 H50C 109.5
H50A C50 H50C 109.5
H50B C50 H50C 109.5
C6 C11 C10 118.5(4)
C6 C11 N3 120.5(4)
C10 C11 N3 120.9(4)
C9 C10 C11 120.2(5)
C9 C10 H10 119.9
C11 C10 H10 119.9
C10 C9 C8 120.4(5)
C10 C9 H9 119.8
C8 C9 H9 119.8
C9 C8 C7 120.4(5)
C9 C8 H8 119.8
C7 C8 H8 119.8
C6 C7 C8 118.7(4)
C6 C7 N2 121.3(4)
C8 C7 N2 120.0(4)
C7 C6 C11 121.7(4)
C7 C6 H6 119.1
C11 C6 H6 119.1
Si2 C21 Y1 130.9(2)
Si2 C21 H21A 104.5
Y1 C21 H21A 104.5
Si2 C21 H21B 104.5
Y1 C21 H21B 104.5
H21A C21 H21B 105.7
Si2 C22 H22A 109.5
Si2 C22 H22B 109.5
H22A C22 H22B 109.5
Si2 C22 H22C 109.5
H22A C22 H22C 109.5
H22B C22 H22C 109.5
Si2 C23 H23A 109.5
Si2 C23 H23B 109.5
H23A C23 H23B 109.5
Si2 C23 H23C 109.5
H23A C23 H23C 109.5
H23B C23 H23C 109.5
Si2 C24 H24A 109.5
Si2 C24 H24B 109.5
H24A C24 H24B 109.5
Si2 C24 H24C 109.5
H24A C24 H24C 109.5
H24B C24 H24C 109.5
Si1 C17 Y1 122.5(2)
Si1 C17 H17A 106.7
Y1 C17 H17A 106.7
Si1 C17 H17B 106.7
Y1 C17 H17B 106.7
H17A C17 H17B 106.6
Si1 C20 H20A 109.5
Si1 C20 H20B 109.5
H20A C20 H20B 109.5
Si1 C20 H20C 109.5
H20A C20 H20C 109.5
H20B C20 H20C 109.5
Si1 C19 H19A 109.5
Si1 C19 H19B 109.5
H19A C19 H19B 109.5
Si1 C19 H19C 109.5
H19A C19 H19C 109.5
H19B C19 H19C 109.5
Si1 C18 H18A 109.5
Si1 C18 H18B 109.5
H18A C18 H18B 109.5
Si1 C18 H18C 109.5
H18A C18 H18C 109.5
H18B C18 H18C 109.5
C34 C33 O1 109.0(6)
C34 C33 H33A 109.9
O1 C33 H33A 109.9
C34 C33 H33B 109.9
O1 C33 H33B 109.9
H33A C33 H33B 108.3
C33 C34 C35 110.2(7)
C33 C34 H34A 109.6
C35 C34 H34A 109.6
C33 C34 H34B 109.6
C35 C34 H34B 109.6
H34A C34 H34B 108.1
C34 C35 C36 105.9(6)
C34 C35 H35A 110.6
C36 C35 H35A 110.6
C34 C35 H35B 110.6
C36 C35 H35B 110.6
H35A C35 H35B 108.7
O1 C36 C35 106.7(5)
O1 C36 H36A 110.4
C35 C36 H36A 110.4
O1 C36 H36B 110.4
C35 C36 H36B 110.4
H36A C36 H36B 108.6
C4 C5 H5A 109.5
C4 C5 H5B 109.5
H5A C5 H5B 109.5
C4 C5 H5C 109.5
H5A C5 H5C 109.5
H5B C5 H5C 109.5
N2 C4 C3 124.0(4)
N2 C4 C5 120.5(4)
C3 C4 C5 115.5(4)
C2 C3 C4 131.0(5)
C2 C3 H3 114.5
C4 C3 H3 114.5
N1 C2 C3 125.0(5)
N1 C2 C1 118.5(4)
C3 C2 C1 116.5(5)
C2 C1 H1A 109.5
C2 C1 H1B 109.5
H1A C1 H1B 109.5
C2 C1 H1C 109.5
H1A C1 H1C 109.5
H1B C1 H1C 109.5
C52 C51 C56 122.0(5)
C52 C51 N1 118.9(5)
C56 C51 N1 119.0(5)
C53 C52 C51 117.6(6)
C53 C52 C59 121.7(6)
C51 C52 C59 120.7(5)
C54 C53 C52 121.2(6)
C54 C53 H53 119.4
C52 C53 H53 119.4
C53 C54 C55 120.7(6)
C53 C54 H54 119.6
C55 C54 H54 119.6
C54 C55 C56 120.9(7)
C54 C55 H55 119.5
C56 C55 H55 119.5
C55 C56 C51 117.5(6)
C55 C56 C57 123.0(6)
C51 C56 C57 119.4(5)
C58 C57 C56 117.5(5)
C58 C57 H57A 107.9
C56 C57 H57A 107.9
C58 C57 H57B 107.9
C56 C57 H57B 107.9
H57A C57 H57B 107.2
C57 C58 H58A 109.5
C57 C58 H58B 109.5
H58A C58 H58B 109.5
C57 C58 H58C 109.5
H58A C58 H58C 109.5
H58B C58 H58C 109.5
C60 C59 C52 117.8(5)
C60 C59 H59A 107.9
C52 C59 H59A 107.9
C60 C59 H59B 107.9
C52 C59 H59B 107.9
H59A C59 H59B 107.2
C59 C60 H60A 109.5
C59 C60 H60B 109.5
H60A C60 H60B 109.5
C59 C60 H60C 109.5
H60A C60 H60C 109.5
H60B C60 H60C 109.5
Si6 C77 Y3 127.3(2)
Si6 C77 H77A 105.5
Y3 C77 H77A 105.5
Si6 C77 H77B 105.5
Y3 C77 H77B 105.5
H77A C77 H77B 106.1
Si6 C78 H78A 109.5
Si6 C78 H78B 109.5
H78A C78 H78B 109.5
Si6 C78 H78C 109.5
H78A C78 H78C 109.5
H78B C78 H78C 109.5
Si6 C79 H79A 109.5
Si6 C79 H79B 109.5
H79A C79 H79B 109.5
Si6 C79 H79C 109.5
H79A C79 H79C 109.5
H79B C79 H79C 109.5
Si6 C80 H80A 109.5
Si6 C80 H80B 109.5
H80A C80 H80B 109.5
Si6 C80 H80C 109.5
H80A C80 H80C 109.5
H80B C80 H80C 109.5
Si5 C81 Y3 123.3(2)
Si5 C81 H81A 106.5
Y3 C81 H81A 106.5
Si5 C81 H81B 106.5
Y3 C81 H81B 106.5
H81A C81 H81B 106.5
Si5 C82 H82A 109.5
Si5 C82 H82B 109.5
H82A C82 H82B 109.5
Si5 C82 H82C 109.5
H82A C82 H82C 109.5
H82B C82 H82C 109.5
Si5 C83 H83A 109.5
Si5 C83 H83B 109.5
H83A C83 H83B 109.5
Si5 C83 H83C 109.5
H83A C83 H83C 109.5
H83B C83 H83C 109.5
Si5 C84 H84A 109.5
Si5 C84 H84B 109.5
H84A C84 H84B 109.5
Si5 C84 H84C 109.5
H84A C84 H84C 109.5
H84B C84 H84C 109.5
O3 C93 C94 104.4(6)
O3 C93 H93A 110.9
C94 C93 H93A 110.9
O3 C93 H93B 110.9
C94 C93 H93B 110.9
H93A C93 H93B 108.9
C95 C94 C93 106.2(7)
C95 C94 H94A 110.5
C93 C94 H94A 110.5
C95 C94 H94B 110.5
C93 C94 H94B 110.5
H94A C94 H94B 108.7
C94 C95 C96 108.8(7)
C94 C95 H95A 109.9
C96 C95 H95A 109.9
C94 C95 H95B 109.9
C96 C95 H95B 109.9
H95A C95 H95B 108.3
O3 C96 C95 106.6(6)
O3 C96 H96A 110.4
C95 C96 H96A 110.4
O3 C96 H96B 110.4
C95 C96 H96B 110.4
H96A C96 H96B 108.6
C64 C65 H65A 109.5
C64 C65 H65B 109.5
H65A C65 H65B 109.5
C64 C65 H65C 109.5
H65A C65 H65C 109.5
H65B C65 H65C 109.5
N6 C64 C63 124.4(5)
N6 C64 C65 120.1(4)
C63 C64 C65 115.4(5)
C62 C63 C64 130.9(5)
C62 C63 H63 114.6
C64 C63 H63 114.6
N5 C62 C63 125.0(5)
N5 C62 C61 119.5(4)
C63 C62 C61 115.5(5)
C62 C61 H61A 109.5
C62 C61 H61B 109.5
H61A C61 H61B 109.5
C62 C61 H61C 109.5
H61A C61 H61C 109.5
H61B C61 H61C 109.5
C116 C111 C112 121.3(5)
C116 C111 N5 119.5(4)
C112 C111 N5 119.1(5)
C111 C116 C115 118.2(5)
C111 C116 C117 119.5(5)
C115 C116 C117 122.3(5)
C114 C115 C116 121.8(6)
C114 C115 H115 119.1
C116 C115 H115 119.1
C115 C114 C113 119.5(6)
C115 C114 H114 120.2
C113 C114 H114 120.2
C114 C113 C112 120.4(6)
C114 C113 H113 119.8
C112 C113 H113 119.8
C111 C112 C113 118.8(6)
C111 C112 C119 119.9(5)
C113 C112 C119 121.1(6)
C120 C119 C112 122.5(6)
C120 C119 H11A 106.7
C112 C119 H11A 106.7
C120 C119 H11B 106.7
C112 C119 H11B 106.7
H11A C119 H11B 106.6
C119 C120 H12D 109.5
C119 C120 H12E 109.5
H12D C120 H12E 109.5
C119 C120 H12F 109.5
H12D C120 H12F 109.5
H12E C120 H12F 109.5
C118 C117 C116 117.7(5)
C118 C117 H11C 107.9
C116 C117 H11C 107.9
C118 C117 H11D 107.9
C116 C117 H11D 107.9
H11C C117 H11D 107.2
C117 C118 H11E 109.5
C117 C118 H11F 109.5
H11E C118 H11F 109.5
C117 C118 H11G 109.5
H11E C118 H11G 109.5
H11F C118 H11G 109.5
C68 C67 C66 118.6(4)
C68 C67 N6 120.6(4)
C66 C67 N6 120.8(4)
C67 C68 C69 120.1(5)
C67 C68 H68 120.0
C69 C68 H68 120.0
C70 C69 C68 121.0(5)
C70 C69 H69 119.5
C68 C69 H69 119.5
C71 C70 C69 119.7(4)
C71 C70 H70 120.2
C69 C70 H70 120.2
C70 C71 C66 119.1(4)
C70 C71 N7 121.6(4)
C66 C71 N7 119.1(4)
C71 C66 C67 121.5(4)
C71 C66 H66 119.3
C67 C66 H66 119.3
Si7 C89 Y4 129.4(2)
Si7 C89 H89A 104.9
Y4 C89 H89A 104.9
Si7 C89 H89B 104.9
Y4 C89 H89B 104.9
H89A C89 H89B 105.8
Si7 C92 H92A 109.5
Si7 C92 H92B 109.5
H92A C92 H92B 109.5
Si7 C92 H92C 109.5
H92A C92 H92C 109.5
H92B C92 H92C 109.5
Si7 C91 H91A 109.5
Si7 C91 H91B 109.5
H91A C91 H91B 109.5
Si7 C91 H91C 109.5
H91A C91 H91C 109.5
H91B C91 H91C 109.5
Si7 C90 H90A 109.5
Si7 C90 H90B 109.5
H90A C90 H90B 109.5
Si7 C90 H90C 109.5
H90A C90 H90C 109.5
H90B C90 H90C 109.5
Si8 C85 Y4 124.5(3)
Si8 C85 H85A 106.2
Y4 C85 H85A 106.2
Si8 C85 H85B 106.2
Y4 C85 H85B 106.2
H85A C85 H85B 106.4
Si8 C88 H88A 109.5
Si8 C88 H88B 109.5
H88A C88 H88B 109.5
Si8 C88 H88C 109.5
H88A C88 H88C 109.5
H88B C88 H88C 109.5
Si8 C87 H87A 109.5
Si8 C87 H87B 109.5
H87A C87 H87B 109.5
Si8 C87 H87C 109.5
H87A C87 H87C 109.5
H87B C87 H87C 109.5
Si8 C86 H86A 109.5
Si8 C86 H86B 109.5
H86A C86 H86B 109.5
Si8 C86 H86C 109.5
H86A C86 H86C 109.5
H86B C86 H86C 109.5
O4 C97 C98 107.5(5)
O4 C97 H97A 110.2
C98 C97 H97A 110.2
O4 C97 H97B 110.2
C98 C97 H97B 110.2
H97A C97 H97B 108.5
C97 C98 C99 107.2(5)
C97 C98 H98A 110.3
C99 C98 H98A 110.3
C97 C98 H98B 110.3
C99 C98 H98B 110.3
H98A C98 H98B 108.5
C98 C99 C100 106.3(5)
C98 C99 H99A 110.5
C100 C99 H99A 110.5
C98 C99 H99B 110.5
C100 C99 H99B 110.5
H99A C99 H99B 108.7
O4 C100 C99 106.2(4)
O4 C100 H10A 110.5
C99 C100 H10A 110.5
O4 C100 H10B 110.5
C99 C100 H10B 110.5
H10A C100 H10B 108.7
C73 C72 H72A 109.5
C73 C72 H72B 109.5
H72A C72 H72B 109.5
C73 C72 H72C 109.5
H72A C72 H72C 109.5
H72B C72 H72C 109.5
N7 C73 C74 124.1(4)
N7 C73 C72 119.4(4)
C74 C73 C72 116.5(5)
C73 C74 C75 128.0(5)
C73 C74 H74 116.0
C75 C74 H74 116.0
N8 C75 C74 123.2(5)
N8 C75 C76 121.5(5)
C74 C75 C76 115.3(5)
C75 C76 H76A 109.5
C75 C76 H76B 109.5
H76A C76 H76B 109.5
C75 C76 H76C 109.5
H76A C76 H76C 109.5
H76B C76 H76C 109.5
C102 C101 C106 121.0(5)
C102 C101 N8 120.9(5)
C106 C101 N8 117.9(4)
C103 C102 C101 119.3(5)
C103 C102 C109 120.9(5)
C101 C102 C109 119.8(5)
C102 C103 C104 120.3(5)
C102 C103 H103 119.8
C104 C103 H103 119.8
C105 C104 C103 120.1(5)
C105 C104 H104 120.0
C103 C104 H104 120.0
C104 C105 C106 121.2(6)
C104 C105 H105 119.4
C106 C105 H105 119.4
C105 C106 C101 118.1(5)
C105 C106 C107 118.8(5)
C101 C106 C107 123.0(5)
C108 C107 C106 113.1(5)
C108 C107 H10C 109.0
C106 C107 H10C 109.0
C108 C107 H10D 109.0
C106 C107 H10D 109.0
H10C C107 H10D 107.8
C107 C108 H10E 109.5
C107 C108 H10F 109.5
H10E C108 H10F 109.5
C107 C108 H10G 109.5
H10E C108 H10G 109.5
H10F C108 H10G 109.5
C110 C109 C102 117.2(5)
C110 C109 H10H 108.0
C102 C109 H10H 108.0
C110 C109 H10I 108.0
C102 C109 H10I 108.0
H10H C109 H10I 107.2
C109 C110 H11H 109.5
C109 C110 H11I 109.5
H11H C110 H11I 109.5
C109 C110 H11J 109.5
H11H C110 H11J 109.5
H11I C110 H11J 109.5

loop_
_geom_bond_atom_site_label_1
_geom_bond_atom_site_label_2
_geom_bond_distance
Y2 N3 2.336(4)
Y2 N4 2.365(4)
Y2 C29 2.393(4)
Y2 C25 2.397(5)
Y2 O2 2.399(3)
Y1 N1 2.349(4)
Y1 N2 2.357(4)
Y1 C17 2.393(5)
Y1 O1 2.394(3)
Y1 C21 2.410(5)
Y3 N5 2.343(4)
Y3 N6 2.360(4)
Y3 C77 2.397(5)
Y3 O3 2.399(3)
Y3 C81 2.402(4)
Y4 N7 2.337(4)
Y4 N8 2.366(4)
Y4 C89 2.386(5)
Y4 C85 2.399(4)
Y4 O4 2.401(3)
N4 C15 1.319(6)
N4 C41 1.447(6)
N3 C13 1.346(6)
N3 C11 1.436(6)
N1 C2 1.336(6)
N1 C51 1.440(6)
N2 C4 1.331(6)
N2 C7 1.442(5)
N5 C62 1.347(6)
N5 C111 1.443(6)
N6 C64 1.333(6)
N6 C67 1.450(5)
N7 C73 1.340(6)
N7 C71 1.438(5)
N8 C75 1.325(6)
N8 C101 1.436(6)
O2 C37 1.447(5)
O2 C40 1.460(5)
O1 C33 1.437(7)
O1 C36 1.445(6)
O3 C96 1.434(7)
O3 C93 1.452(6)
O4 C100 1.451(5)
O4 C97 1.453(6)
Si4 C29 1.845(5)
Si4 C32 1.866(6)
Si4 C31 1.868(5)
Si4 C30 1.871(5)
Si3 C25 1.835(5)
Si3 C28 1.863(6)
Si3 C27 1.867(6)
Si3 C26 1.869(6)
Si2 C21 1.820(5)
Si2 C22 1.860(5)
Si2 C24 1.880(6)
Si2 C23 1.882(6)
Si1 C17 1.836(5)
Si1 C18 1.850(7)
Si1 C19 1.867(6)
Si1 C20 1.870(6)
Si5 C81 1.839(5)
Si5 C83 1.860(5)
Si5 C84 1.873(5)
Si5 C82 1.874(5)
Si6 C77 1.831(5)
Si6 C78 1.872(5)
Si6 C80 1.873(6)
Si6 C79 1.875(5)
Si7 C89 1.832(5)
Si7 C92 1.866(6)
Si7 C91 1.870(6)
Si7 C90 1.885(6)
Si8 C85 1.840(5)
Si8 C86 1.863(6)
Si8 C87 1.864(5)
Si8 C88 1.888(7)
C29 H29A 0.9900
C29 H29B 0.9900
C32 H32A 0.9800
C32 H32B 0.9800
C32 H32C 0.9800
C31 H31A 0.9800
C31 H31B 0.9800
C31 H31C 0.9800
C30 H30A 0.9800
C30 H30B 0.9800
C30 H30C 0.9800
C25 H25A 0.9900
C25 H25B 0.9900
C28 H28A 0.9800
C28 H28B 0.9800
C28 H28C 0.9800
C27 H27A 0.9800
C27 H27B 0.9800
C27 H27C 0.9800
C26 H26A 0.9800
C26 H26B 0.9800
C26 H26C 0.9800
C40 C39 1.507(7)
C40 H40A 0.9900
C40 H40B 0.9900
C39 C38 1.488(8)
C39 H39A 0.9900
C39 H39B 0.9900
C38 C37 1.489(7)
C38 H38A 0.9900
C38 H38B 0.9900
C37 H37A 0.9900
C37 H37B 0.9900
C12 C13 1.518(6)
C12 H12A 0.9800
C12 H12B 0.9800
C12 H12C 0.9800
C13 C14 1.387(6)
C14 C15 1.402(6)
C14 H14 0.9500
C15 C16 1.528(7)
C16 H16A 0.9800
C16 H16B 0.9800
C16 H16C 0.9800
C41 C42 1.398(7)
C41 C46 1.410(7)
C42 C43 1.389(7)
C42 C49 1.505(7)
C43 C44 1.361(8)
C43 H43 0.9500
C44 C45 1.386(8)
C44 H44 0.9500
C45 C46 1.403(7)
C45 H45 0.9500
C46 C47 1.515(7)
C47 C48 1.516(7)
C47 H47A 0.9900
C47 H47B 0.9900
C48 H48A 0.9800
C48 H48B 0.9800
C48 H48C 0.9800
C49 C50 1.483(8)
C49 H49A 0.9900
C49 H49B 0.9900
C50 H50A 0.9800
C50 H50B 0.9800
C50 H50C 0.9800
C11 C6 1.389(6)
C11 C10 1.397(6)
C10 C9 1.377(6)
C10 H10 0.9500
C9 C8 1.381(6)
C9 H9 0.9500
C8 C7 1.392(6)
C8 H8 0.9500
C7 C6 1.378(6)
C6 H6 0.9500
C21 H21A 0.9900
C21 H21B 0.9900
C22 H22A 0.9800
C22 H22B 0.9800
C22 H22C 0.9800
C23 H23A 0.9800
C23 H23B 0.9800
C23 H23C 0.9800
C24 H24A 0.9800
C24 H24B 0.9800
C24 H24C 0.9800
C17 H17A 0.9900
C17 H17B 0.9900
C20 H20A 0.9800
C20 H20B 0.9800
C20 H20C 0.9800
C19 H19A 0.9800
C19 H19B 0.9800
C19 H19C 0.9800
C18 H18A 0.9800
C18 H18B 0.9800
C18 H18C 0.9800
C33 C34 1.399(8)
C33 H33A 0.9900
C33 H33B 0.9900
C34 C35 1.420(9)
C34 H34A 0.9900
C34 H34B 0.9900
C35 C36 1.498(8)
C35 H35A 0.9900
C35 H35B 0.9900
C36 H36A 0.9900
C36 H36B 0.9900
C5 C4 1.521(6)
C5 H5A 0.9800
C5 H5B 0.9800
C5 H5C 0.9800
C4 C3 1.412(6)
C3 C2 1.374(6)
C3 H3 0.9500
C2 C1 1.534(6)
C1 H1A 0.9800
C1 H1B 0.9800
C1 H1C 0.9800
C51 C52 1.403(7)
C51 C56 1.407(7)
C52 C53 1.391(7)
C52 C59 1.503(8)
C53 C54 1.368(8)
C53 H53 0.9500
C54 C55 1.380(8)
C54 H54 0.9500
C55 C56 1.391(7)
C55 H55 0.9500
C56 C57 1.524(7)
C57 C58 1.488(7)
C57 H57A 0.9900
C57 H57B 0.9900
C58 H58A 0.9800
C58 H58B 0.9800
C58 H58C 0.9800
C59 C60 1.489(7)
C59 H59A 0.9900
C59 H59B 0.9900
C60 H60A 0.9800
C60 H60B 0.9800
C60 H60C 0.9800
C77 H77A 0.9900
C77 H77B 0.9900
C78 H78A 0.9800
C78 H78B 0.9800
C78 H78C 0.9800
C79 H79A 0.9800
C79 H79B 0.9800
C79 H79C 0.9800
C80 H80A 0.9800
C80 H80B 0.9800
C80 H80C 0.9800
C81 H81A 0.9900
C81 H81B 0.9900
C82 H82A 0.9800
C82 H82B 0.9800
C82 H82C 0.9800
C83 H83A 0.9800
C83 H83B 0.9800
C83 H83C 0.9800
C84 H84A 0.9800
C84 H84B 0.9800
C84 H84C 0.9800
C93 C94 1.499(9)
C93 H93A 0.9900
C93 H93B 0.9900
C94 C95 1.409(10)
C94 H94A 0.9900
C94 H94B 0.9900
C95 C96 1.467(9)
C95 H95A 0.9900
C95 H95B 0.9900
C96 H96A 0.9900
C96 H96B 0.9900
C65 C64 1.505(6)
C65 H65A 0.9800
C65 H65B 0.9800
C65 H65C 0.9800
C64 C63 1.401(6)
C63 C62 1.393(6)
C63 H63 0.9500
C62 C61 1.528(6)
C61 H61A 0.9800
C61 H61B 0.9800
C61 H61C 0.9800
C111 C116 1.380(6)
C111 C112 1.390(7)
C116 C115 1.383(7)
C116 C117 1.507(7)
C115 C114 1.373(8)
C115 H115 0.9500
C114 C113 1.374(8)
C114 H114 0.9500
C113 C112 1.394(8)
C113 H113 0.9500
C112 C119 1.520(8)
C119 C120 1.397(8)
C119 H11A 0.9900
C119 H11B 0.9900
C120 H12D 0.9800
C120 H12E 0.9800
C120 H12F 0.9800
C117 C118 1.466(7)
C117 H11C 0.9900
C117 H11D 0.9900
C118 H11E 0.9800
C118 H11F 0.9800
C118 H11G 0.9800
C67 C68 1.379(6)
C67 C66 1.391(6)
C68 C69 1.386(6)
C68 H68 0.9500
C69 C70 1.380(6)
C69 H69 0.9500
C70 C71 1.379(6)
C70 H70 0.9500
C71 C66 1.391(6)
C66 H66 0.9500
C89 H89A 0.9900
C89 H89B 0.9900
C92 H92A 0.9800
C92 H92B 0.9800
C92 H92C 0.9800
C91 H91A 0.9800
C91 H91B 0.9800
C91 H91C 0.9800
C90 H90A 0.9800
C90 H90B 0.9800
C90 H90C 0.9800
C85 H85A 0.9900
C85 H85B 0.9900
C88 H88A 0.9800
C88 H88B 0.9800
C88 H88C 0.9800
C87 H87A 0.9800
C87 H87B 0.9800
C87 H87C 0.9800
C86 H86A 0.9800
C86 H86B 0.9800
C86 H86C 0.9800
C97 C98 1.469(7)
C97 H97A 0.9900
C97 H97B 0.9900
C98 C99 1.471(8)
C98 H98A 0.9900
C98 H98B 0.9900
C99 C100 1.486(7)
C99 H99A 0.9900
C99 H99B 0.9900
C100 H10A 0.9900
C100 H10B 0.9900
C72 C73 1.523(6)
C72 H72A 0.9800
C72 H72B 0.9800
C72 H72C 0.9800
C73 C74 1.384(6)
C74 C75 1.404(6)
C74 H74 0.9500
C75 C76 1.528(6)
C76 H76A 0.9800
C76 H76B 0.9800
C76 H76C 0.9800
C101 C102 1.398(6)
C101 C106 1.405(7)
C102 C103 1.386(7)
C102 C109 1.516(7)
C103 C104 1.395(8)
C103 H103 0.9500
C104 C105 1.376(8)
C104 H104 0.9500
C105 C106 1.401(7)
C105 H105 0.9500
C106 C107 1.502(7)
C107 C108 1.496(7)
C107 H10C 0.9900
C107 H10D 0.9900
C108 H10E 0.9800
C108 H10F 0.9800
C108 H10G 0.9800
C109 C110 1.487(7)
C109 H10H 0.9900
C109 H10I 0.9900
C110 H11H 0.9800
C110 H11I 0.9800
C110 H11J 0.9800
